data_7235378
loop_
_publ_author_name
'Kyprianidou, Eleni J.'
'Lazarides, Theodore'
'Kaziannis, Spyridon'
'Kosmidis, Constantine'
'Itskos, Grigorios'
'Manos, Manolis J.'
'Tasiopoulos, Anastasios J.'

_publ_section_title
;
 Single crystal coordinating solvent exchange as a general method for the
 enhancement of the photoluminescence properties of lanthanide MOFs
;
_journal_issue 15
_journal_name_full 'Journal of Materials Chemistry A'
_journal_page_first 5258
_journal_paper_doi 10.1039/c3ta14489e
_journal_volume 2
_journal_year 2014
_chemical_formula_moiety 'C22 H19 Eu N2 O9 S'
_chemical_formula_sum 'C22 H19 Eu N2 O9 S'
_chemical_formula_weight 639.43
_space_group_IT_number 15
_space_group_name_Hall '-C 2yc'
_space_group_name_H-M_alt 'C 1 2/c 1'
_symmetry_cell_setting monoclinic
_symmetry_space_group_name_H-M 'C 1 2/c 1'
_atom_sites_solution_hydrogens geom
_atom_sites_solution_primary direct
_atom_sites_solution_secondary difmap
_audit_creation_method SHELXL-97
_cell_angle_alpha 90.00
_cell_angle_beta 97.912(5)
_cell_angle_gamma 90.00
_cell_formula_units_Z 8
_cell_length_a 29.0553(12)
_cell_length_b 14.1152(7)
_cell_length_c 13.4991(7)
_cell_measurement_reflns_used 4202
_cell_measurement_temperature 100(2)
_cell_measurement_theta_max 28.6443
_cell_measurement_theta_min 3.0188
_cell_volume 5483.6(5)
_computing_cell_refinement 'CrysAlis RED'
_computing_data_collection 'CrysAlis CCD'
_computing_data_reduction 'CrysAlis RED'
_computing_molecular_graphics
;
 DIAMOND (Brandenburg, 2006)
 MERCURY (Bruno et al. 2002)
;
_computing_publication_material 'WINGX (Farrugia, 1999)'
_computing_structure_refinement 'SHELXL-97 (Sheldrick, 1997)'
_computing_structure_solution 'SHELXL-97 (Sheldrick, 1997)'
_diffrn_ambient_temperature 100(2)
_diffrn_detector_area_resol_mean 10.4223
_diffrn_measured_fraction_theta_full 0.998
_diffrn_measured_fraction_theta_max 0.998
_diffrn_measurement_device_type 'SuperNova, Dual, Cu at zero, Atlas'
_diffrn_measurement_method '\w scans'
_diffrn_radiation_monochromator mirror
_diffrn_radiation_source 'SuperNova (Mo) X-ray Source'
_diffrn_radiation_type MoK\a
_diffrn_radiation_wavelength 0.71073
_diffrn_reflns_av_R_equivalents 0.0442
_diffrn_reflns_av_sigmaI/netI 0.0535
_diffrn_reflns_limit_h_max 34
_diffrn_reflns_limit_h_min -34
_diffrn_reflns_limit_k_max 16
_diffrn_reflns_limit_k_min -16
_diffrn_reflns_limit_l_max 9
_diffrn_reflns_limit_l_min -16
_diffrn_reflns_number 11221
_diffrn_reflns_theta_full 25.00
_diffrn_reflns_theta_max 25.00
_diffrn_reflns_theta_min 3.05
_exptl_absorpt_coefficient_mu 2.411
_exptl_absorpt_correction_T_max 1.00000
_exptl_absorpt_correction_T_min 0.77064
_exptl_absorpt_correction_type multi-scan
_exptl_absorpt_process_details 'Empirical absorption correction (CrysAlis RED, Oxford Diffraction)'
_exptl_crystal_colour colorless
_exptl_crystal_density_diffrn 1.549
_exptl_crystal_density_method 'not measured'
_exptl_crystal_description plate
_exptl_crystal_F_000 2528
_exptl_crystal_size_max 0.10
_exptl_crystal_size_mid 0.07
_exptl_crystal_size_min 0.05
_refine_diff_density_max 1.802
_refine_diff_density_min -1.363
_refine_diff_density_rms 0.211
_refine_ls_extinction_method none
_refine_ls_goodness_of_fit_ref 1.104
_refine_ls_hydrogen_treatment constr
_refine_ls_matrix_type full
_refine_ls_number_parameters 316
_refine_ls_number_reflns 4823
_refine_ls_number_restraints 88
_refine_ls_restrained_S_all 1.114
_refine_ls_R_factor_all 0.0801
_refine_ls_R_factor_gt 0.0687
_refine_ls_shift/su_max 0.028
_refine_ls_shift/su_mean 0.002
_refine_ls_structure_factor_coef Fsqd
_refine_ls_weighting_details 'calc w=1/[\s^2^(Fo^2^)+(0.1480P)^2^+22.5312P] where P=(Fo^2^+2Fc^2^)/3'
_refine_ls_weighting_scheme calc
_refine_ls_wR_factor_gt 0.2150
_refine_ls_wR_factor_ref 0.2263
_reflns_number_gt 3813
_reflns_number_total 4823
_reflns_threshold_expression >2sigma(I)
_cod_data_source_file c3ta14489e2.cif
_cod_data_source_block UCY-8-merpdH2
_cod_depositor_comments
;
The following automatic conversions were performed:

data item '_symmetry_cell_setting' value 'Monoclinic' was changed to
'monoclinic' in accordance with the
/home/saulius/struct/COD-crude-data/automatic-downloads/DataCite-retrospective/RSC/depositions/lib/dictionaries/cif_core.dic
dictionary named 'cif_core.dic' version 2.4.2 last updated on
2011-04-26.

Automatic conversion script
Id: cif_fix_values 6909 2019-04-08 15:41:33Z antanas 
;
_cod_original_sg_symbol_H-M 'C 2/c'
_cod_database_code 7235378

loop_
_symmetry_equiv_pos_as_xyz
'x, y, z'
'-x, y, -z+1/2'
'x+1/2, y+1/2, z'
'-x+1/2, y+1/2, -z+1/2'
'-x, -y, -z'
'x, -y, z-1/2'
'-x+1/2, -y+1/2, -z'
'x+1/2, -y+1/2, z-1/2'

loop_
_atom_site_label
_atom_site_type_symbol
_atom_site_fract_x
_atom_site_fract_y
_atom_site_fract_z
_atom_site_U_iso_or_equiv
_atom_site_adp_type
_atom_site_occupancy
_atom_site_symmetry_multiplicity
_atom_site_calc_flag
_atom_site_refinement_flags
Eu1 Eu 0.184341(14) 0.70591(3) 0.46130(3) 0.0349(2) Uani 1 1 d .
C1 C 0.0984(4) 0.7522(9) 0.5260(8) 0.054(3) Uani 1 1 d .
C2 C 0.0540(4) 0.7768(9) 0.5652(9) 0.055(3) Uani 1 1 d .
C3 C 0.0382(5) 0.8704(10) 0.5643(12) 0.086(4) Uani 1 1 d .
H3 H 0.0569 0.9183 0.5446 0.104 Uiso 1 1 calc R
C4 C -0.0029(5) 0.8931(10) 0.5908(11) 0.076(4) Uani 1 1 d .
H4 H -0.0132 0.9555 0.5866 0.091 Uiso 1 1 calc R
C5 C -0.0305(5) 0.8220(10) 0.6251(10) 0.067(3) Uani 1 1 d .
C6 C -0.0154(6) 0.7325(12) 0.6289(15) 0.100(6) Uani 1 1 d .
H6 H -0.0335 0.6856 0.6526 0.120 Uiso 1 1 calc R
C7 C 0.0275(5) 0.7072(10) 0.5978(14) 0.088(5) Uani 1 1 d .
H7 H 0.0374 0.6444 0.5996 0.106 Uiso 1 1 calc R
C8 C -0.0782(5) 0.8392(13) 0.6508(12) 0.086(4) Uani 1 1 d .
C9 C 0.2537(3) 0.5796(7) 0.5748(7) 0.044(2) Uani 1 1 d .
C10 C 0.2838(3) 0.5082(7) 0.6284(7) 0.041(2) Uani 1 1 d .
C11 C 0.3304(3) 0.5002(7) 0.6185(7) 0.045(2) Uani 1 1 d .
H11 H 0.3433 0.5425 0.5773 0.054 Uiso 1 1 calc R
C12 C 0.3578(3) 0.4323(7) 0.6672(8) 0.047(2) Uani 1 1 d .
C13 C 0.3397(4) 0.3744(7) 0.7394(7) 0.046(2) Uani 1 1 d .
H13 H 0.3587 0.3314 0.7780 0.055 Uiso 1 1 calc R
C14 C 0.2938(3) 0.3835(7) 0.7506(6) 0.039(2) Uani 1 1 d .
C15 C 0.2655(3) 0.4497(7) 0.6966(7) 0.042(2) Uani 1 1 d .
H15 H 0.2345 0.4552 0.7057 0.050 Uiso 1 1 calc R
C16 C 0.2738(3) 0.3234(8) 0.8272(7) 0.044(2) Uani 1 1 d .
C17 C 0.1192(15) 0.486(2) 0.380(3) 0.278(8) Uani 1 1 d DU
H17A H 0.0869 0.5017 0.3827 0.333 Uiso 1 1 calc R
H17B H 0.1315 0.4583 0.4438 0.333 Uiso 1 1 calc R
C18 C 0.1207(13) 0.412(3) 0.300(2) 0.290(7) Uani 1 1 d DU
H18 H 0.1029 0.3554 0.3136 0.348 Uiso 1 1 calc R
C19 C 0.1719(13) 0.392(3) 0.311(3) 0.295(8) Uani 1 1 d DU
H19A H 0.1860 0.4525 0.2993 0.354 Uiso 1 1 calc R
H19B H 0.1759 0.3527 0.2541 0.354 Uiso 1 1 calc R
C20 C 0.1587(8) 0.803(2) 0.2277(18) 0.194(6) Uani 1 1 d DU
C21 C 0.0698(9) 0.860(2) 0.178(2) 0.213(7) Uani 1 1 d DU
H21A H 0.0603 0.8093 0.2186 0.319 Uiso 1 1 calc R
H21B H 0.0523 0.8567 0.1126 0.319 Uiso 1 1 calc R
H21C H 0.0644 0.9195 0.2084 0.319 Uiso 1 1 calc R
C22 C 0.1298(9) 0.9295(19) 0.110(2) 0.202(7) Uani 1 1 d DU
H22A H 0.1016 0.9545 0.0744 0.303 Uiso 1 1 calc R
H22B H 0.1498 0.9089 0.0636 0.303 Uiso 1 1 calc R
H22C H 0.1451 0.9779 0.1527 0.303 Uiso 1 1 calc R
N1 N -0.0953(3) 0.9220(7) 0.6471(7) 0.056(2) Uani 1 1 d .
N2 N 0.1190(9) 0.8500(17) 0.1709(19) 0.201(6) Uani 1 1 d DU
O1 O 0.1136(3) 0.6689(6) 0.5411(6) 0.062(2) Uani 1 1 d .
O2 O 0.1202(3) 0.8137(6) 0.4860(7) 0.066(2) Uani 1 1 d .
O3 O 0.2107(2) 0.5648(5) 0.5536(5) 0.0497(17) Uani 1 1 d .
O4 O 0.2288(2) 0.8444(4) 0.4545(5) 0.0437(15) Uani 1 1 d .
O5 O 0.2327(2) 0.6591(5) 0.3428(5) 0.0505(18) Uani 1 1 d .
O6 O 0.1997(2) 0.7616(5) 0.6271(5) 0.0457(16) Uani 1 1 d .
O7 O 0.1441(4) 0.5738(17) 0.3685(7) 0.171(5) Uani 1 1 d DU
O8 O 0.1098(12) 0.443(2) 0.194(2) 0.295(8) Uani 1 1 d DU
H8 H 0.1335 0.4412 0.1668 0.442 Uiso 1 1 calc R
O9 O 0.1464(5) 0.7637(11) 0.3026(11) 0.125(4) Uani 1 1 d DU
S1 S 0.2096(7) 0.3408(14) 0.4142(13) 0.315(6) Uani 1 1 d DU

loop_
_atom_site_aniso_label
_atom_site_aniso_U_11
_atom_site_aniso_U_22
_atom_site_aniso_U_33
_atom_site_aniso_U_23
_atom_site_aniso_U_13
_atom_site_aniso_U_12
Eu1 0.0219(3) 0.0356(3) 0.0496(4) -0.00065(18) 0.0135(2) 0.00200(17)
C1 0.034(6) 0.062(7) 0.069(7) -0.004(6) 0.025(5) 0.006(5)
C2 0.031(6) 0.063(7) 0.075(7) 0.001(6) 0.022(5) 0.003(5)
C3 0.060(8) 0.067(8) 0.139(12) 0.023(9) 0.039(9) 0.009(7)
C4 0.053(7) 0.072(8) 0.109(10) 0.010(8) 0.035(7) 0.012(7)
C5 0.049(7) 0.066(8) 0.088(9) 0.011(7) 0.014(6) 0.009(6)
C6 0.072(10) 0.082(10) 0.161(16) 0.047(11) 0.063(11) 0.022(9)
C7 0.055(9) 0.080(10) 0.140(14) 0.018(9) 0.053(10) 0.010(7)
C8 0.052(8) 0.105(12) 0.110(11) 0.014(10) 0.038(8) 0.015(9)
C9 0.034(5) 0.044(5) 0.061(6) 0.001(5) 0.026(4) 0.004(4)
C10 0.032(5) 0.035(5) 0.060(5) 0.010(4) 0.018(4) 0.002(4)
C11 0.038(5) 0.044(5) 0.059(5) 0.007(5) 0.025(4) 0.008(4)
C12 0.026(5) 0.052(6) 0.069(6) 0.012(5) 0.022(4) 0.006(4)
C13 0.043(6) 0.046(5) 0.053(5) 0.008(5) 0.023(4) 0.007(5)
C14 0.032(5) 0.043(5) 0.046(5) 0.004(4) 0.017(4) 0.001(4)
C15 0.029(5) 0.038(5) 0.062(5) -0.004(4) 0.022(4) 0.001(4)
C16 0.033(5) 0.048(5) 0.053(5) 0.007(5) 0.014(4) -0.003(5)
C17 0.277(9) 0.273(9) 0.282(9) 0.003(5) 0.039(5) -0.012(5)
C18 0.294(8) 0.284(8) 0.292(8) -0.006(4) 0.042(5) -0.006(5)
C19 0.296(8) 0.294(9) 0.296(9) -0.001(5) 0.044(4) 0.002(5)
C20 0.197(7) 0.196(8) 0.190(7) 0.014(5) 0.032(5) -0.005(5)
C21 0.208(7) 0.213(9) 0.217(9) 0.004(5) 0.028(5) 0.003(5)
C22 0.209(8) 0.199(8) 0.196(8) 0.008(5) 0.022(5) 0.001(5)
N1 0.031(4) 0.071(6) 0.071(5) 0.012(5) 0.022(4) 0.014(5)
N2 0.206(7) 0.201(7) 0.194(7) 0.015(5) 0.019(4) 0.004(5)
O1 0.047(5) 0.054(5) 0.091(6) -0.013(4) 0.033(4) -0.008(4)
O2 0.040(4) 0.067(5) 0.100(6) 0.033(5) 0.040(4) 0.023(4)
O3 0.032(4) 0.044(4) 0.076(4) 0.012(3) 0.015(3) 0.002(3)
O4 0.037(4) 0.029(3) 0.068(4) 0.007(3) 0.020(3) 0.004(3)
O5 0.030(4) 0.057(4) 0.071(4) -0.016(4) 0.028(3) -0.003(3)
O6 0.033(4) 0.050(4) 0.058(4) -0.009(3) 0.020(3) -0.004(3)
O7 0.060(6) 0.386(15) 0.071(6) -0.057(9) 0.027(5) -0.065(11)
O8 0.296(9) 0.299(9) 0.290(8) -0.005(5) 0.043(5) 0.001(5)
O9 0.117(6) 0.127(5) 0.131(5) -0.035(4) 0.012(4) 0.006(4)
S1 0.321(7) 0.306(8) 0.312(7) -0.004(5) 0.026(5) 0.008(5)

loop_
_atom_type_symbol
_atom_type_description
_atom_type_scat_dispersion_real
_atom_type_scat_dispersion_imag
_atom_type_scat_source
C C 0.0033 0.0016 'International Tables Vol C Tables 4.2.6.8 and 6.1.1.4'
H H 0.0000 0.0000 'International Tables Vol C Tables 4.2.6.8 and 6.1.1.4'
N N 0.0061 0.0033 'International Tables Vol C Tables 4.2.6.8 and 6.1.1.4'
O O 0.0106 0.0060 'International Tables Vol C Tables 4.2.6.8 and 6.1.1.4'
S S 0.1246 0.1234 'International Tables Vol C Tables 4.2.6.8 and 6.1.1.4'
Eu Eu -0.1578 3.6682 'International Tables Vol C Tables 4.2.6.8 and 6.1.1.4'

loop_
_geom_angle_atom_site_label_1
_geom_angle_atom_site_label_2
_geom_angle_atom_site_label_3
_geom_angle
_geom_angle_site_symmetry_1
_geom_angle_site_symmetry_3
O4 Eu1 O6 74.1(2) . .
O4 Eu1 O5 79.9(2) . .
O6 Eu1 O5 133.1(2) . .
O4 Eu1 O9 82.6(4) . .
O6 Eu1 O9 137.2(4) . .
O5 Eu1 O9 74.6(4) . .
O4 Eu1 O3 124.6(2) . .
O6 Eu1 O3 77.3(3) . .
O5 Eu1 O3 86.7(2) . .
O9 Eu1 O3 144.1(4) . .
O4 Eu1 O7 146.9(3) . .
O6 Eu1 O7 138.9(4) . .
O5 Eu1 O7 74.2(3) . .
O9 Eu1 O7 71.1(6) . .
O3 Eu1 O7 74.5(5) . .
O4 Eu1 O2 85.5(2) . .
O6 Eu1 O2 73.3(3) . .
O5 Eu1 O2 142.7(3) . .
O9 Eu1 O2 69.5(4) . .
O3 Eu1 O2 129.1(2) . .
O7 Eu1 O2 102.9(4) . .
O4 Eu1 O1 132.7(2) . .
O6 Eu1 O1 73.7(2) . .
O5 Eu1 O1 146.4(3) . .
O9 Eu1 O1 98.7(4) . .
O3 Eu1 O1 80.1(3) . .
O7 Eu1 O1 72.5(3) . .
O2 Eu1 O1 52.4(3) . .
O4 Eu1 O4 75.5(2) . 7_566
O6 Eu1 O4 69.3(2) . 7_566
O5 Eu1 O4 66.8(2) . 7_566
O9 Eu1 O4 138.1(4) . 7_566
O3 Eu1 O4 50.1(2) . 7_566
O7 Eu1 O4 111.4(4) . 7_566
O2 Eu1 O4 141.4(3) . 7_566
O1 Eu1 O4 122.4(3) . 7_566
O4 Eu1 C1 109.4(3) . .
O6 Eu1 C1 71.9(3) . .
O5 Eu1 C1 154.8(3) . .
O9 Eu1 C1 83.2(4) . .
O3 Eu1 C1 105.2(3) . .
O7 Eu1 C1 87.4(4) . .
O2 Eu1 C1 25.9(3) . .
O1 Eu1 C1 26.5(3) . .
O4 Eu1 C1 137.6(3) 7_566 .
O4 Eu1 C9 100.5(3) . .
O6 Eu1 C9 71.5(3) . .
O5 Eu1 C9 75.9(2) . .
O9 Eu1 C9 149.3(4) . .
O3 Eu1 C9 24.6(2) . .
O7 Eu1 C9 92.8(5) . .
O2 Eu1 C9 141.0(3) . .
O1 Eu1 C9 101.1(3) . .
O4 Eu1 C9 25.5(2) 7_566 .
C1 Eu1 C9 123.1(3) . .
O4 Eu1 Eu1 40.94(16) . 7_566
O6 Eu1 Eu1 66.46(16) . 7_566
O5 Eu1 Eu1 68.30(17) . 7_566
O9 Eu1 Eu1 115.3(4) . 7_566
O3 Eu1 Eu1 84.16(16) . 7_566
O7 Eu1 Eu1 137.6(3) . 7_566
O2 Eu1 Eu1 118.9(2) . 7_566
O1 Eu1 Eu1 139.5(2) . 7_566
O4 Eu1 Eu1 34.59(13) 7_566 7_566
C1 Eu1 Eu1 134.0(2) . 7_566
C9 Eu1 Eu1 59.76(19) . 7_566
O2 C1 O1 122.3(9) . .
O2 C1 C2 120.4(11) . .
O1 C1 C2 117.1(10) . .
O2 C1 Eu1 60.3(5) . .
O1 C1 Eu1 62.1(5) . .
C2 C1 Eu1 177.3(9) . .
C7 C2 C3 119.0(11) . .
C7 C2 C1 120.0(11) . .
C3 C2 C1 120.9(11) . .
C4 C3 C2 122.1(13) . .
C4 C3 H3 118.9 . .
C2 C3 H3 118.9 . .
C3 C4 C5 119.4(13) . .
C3 C4 H4 120.3 . .
C5 C4 H4 120.3 . .
C6 C5 C4 119.2(13) . .
C6 C5 C8 117.2(14) . .
C4 C5 C8 123.4(13) . .
C5 C6 C7 121.8(14) . .
C5 C6 H6 119.1 . .
C7 C6 H6 119.1 . .
C2 C7 C6 118.4(13) . .
C2 C7 H7 120.8 . .
C6 C7 H7 120.8 . .
N1 C8 C5 120.8(14) . .
O3 C9 O4 119.7(9) . 7_566
O3 C9 C10 120.5(9) . .
O4 C9 C10 119.8(9) 7_566 .
O3 C9 Eu1 53.0(5) . .
O4 C9 Eu1 66.6(5) 7_566 .
C10 C9 Eu1 173.2(7) . .
C11 C10 C15 118.8(9) . .
C11 C10 C9 122.5(8) . .
C15 C10 C9 118.7(8) . .
C12 C11 C10 121.8(9) . .
C12 C11 H11 119.1 . .
C10 C11 H11 119.1 . .
C11 C12 C13 119.4(8) . .
C11 C12 N1 119.3(9) . 3_545
C13 C12 N1 121.3(9) . 3_545
C14 C13 C12 118.5(9) . .
C14 C13 H13 120.7 . .
C12 C13 H13 120.7 . .
C13 C14 C15 121.5(8) . .
C13 C14 C16 119.7(9) . .
C15 C14 C16 118.7(8) . .
C14 C15 C10 119.7(8) . .
C14 C15 H15 120.2 . .
C10 C15 H15 120.2 . .
O5 C16 O6 125.4(9) 6_566 4_546
O5 C16 C14 117.8(9) 6_566 .
O6 C16 C14 116.8(8) 4_546 .
O7 C17 C18 117(3) . .
O7 C17 H17A 108.1 . .
C18 C17 H17A 108.1 . .
O7 C17 H17B 108.1 . .
C18 C17 H17B 108.1 . .
H17A C17 H17B 107.3 . .
C19 C18 O8 103(2) . .
C19 C18 C17 101(4) . .
O8 C18 C17 117(4) . .
C19 C18 H18 111.7 . .
O8 C18 H18 111.7 . .
C17 C18 H18 111.7 . .
C18 C19 S1 130(3) . .
C18 C19 H19A 104.8 . .
S1 C19 H19A 104.8 . .
C18 C19 H19B 104.8 . .
S1 C19 H19B 104.8 . .
H19A C19 H19B 105.8 . .
O9 C20 N2 109.7(19) . .
N2 C21 H21A 109.5 . .
N2 C21 H21B 109.5 . .
H21A C21 H21B 109.5 . .
N2 C21 H21C 109.5 . .
H21A C21 H21C 109.5 . .
H21B C21 H21C 109.5 . .
N2 C22 H22A 109.5 . .
N2 C22 H22B 109.5 . .
H22A C22 H22B 109.5 . .
N2 C22 H22C 109.5 . .
H22A C22 H22C 109.5 . .
H22B C22 H22C 109.5 . .
C8 N1 C12 117.7(11) . 3_455
C22 N2 C20 116(2) . .
C22 N2 C21 104.9(5) . .
C20 N2 C21 136(2) . .
C1 O1 Eu1 91.5(6) . .
C1 O2 Eu1 93.8(7) . .
C9 O3 Eu1 102.4(6) . .
C9 O4 Eu1 163.2(7) 7_566 .
C9 O4 Eu1 87.9(6) 7_566 7_566
Eu1 O4 Eu1 104.5(2) . 7_566
C16 O5 Eu1 136.2(7) 6_565 .
C16 O6 Eu1 135.6(6) 4_556 .
C17 O7 Eu1 143.4(18) . .
C18 O8 H8 109.4 . .
C20 O9 Eu1 136.4(15) . .

loop_
_geom_bond_atom_site_label_1
_geom_bond_atom_site_label_2
_geom_bond_distance
_geom_bond_site_symmetry_2
Eu1 O4 2.353(6) .
Eu1 O6 2.356(7) .
Eu1 O5 2.364(6) .
Eu1 O9 2.412(16) .
Eu1 O3 2.417(7) .
Eu1 O7 2.451(17) .
Eu1 O2 2.464(7) .
Eu1 O1 2.503(7) .
Eu1 O4 2.716(7) 7_566
Eu1 C1 2.832(10) .
Eu1 C9 2.956(10) .
Eu1 Eu1 4.0127(9) 7_566
C1 O2 1.240(14) .
C1 O1 1.262(15) .
C1 C2 1.501(14) .
C2 C7 1.358(18) .
C2 C3 1.399(17) .
C3 C4 1.332(18) .
C3 H3 0.9300 .
C4 C5 1.402(19) .
C4 H4 0.9300 .
C5 C6 1.34(2) .
C5 C8 1.493(18) .
C6 C7 1.41(2) .
C6 H6 0.9300 .
C7 H7 0.9300 .
C8 N1 1.268(19) .
C9 O3 1.258(12) .
C9 O4 1.273(12) 7_566
C9 C10 1.459(14) .
C10 C11 1.384(13) .
C10 C15 1.394(13) .
C11 C12 1.356(14) .
C11 H11 0.9300 .
C12 C13 1.425(13) .
C12 N1 1.433(12) 3_545
C13 C14 1.368(13) .
C13 H13 0.9300 .
C14 C15 1.385(13) .
C14 C16 1.515(13) .
C15 H15 0.9300 .
C16 O5 1.263(12) 6_566
C16 O6 1.268(13) 4_546
C17 O7 1.454(5) .
C17 C18 1.505(5) .
C17 H17A 0.9700 .
C17 H17B 0.9700 .
C18 C19 1.501(5) .
C18 O8 1.501(5) .
C18 H18 0.9800 .
C19 S1 1.800(5) .
C19 H19A 0.9700 .
C19 H19B 0.9700 .
C20 O9 1.249(5) .
C20 N2 1.452(5) .
C21 N2 1.453(5) .
C21 H21A 0.9600 .
C21 H21B 0.9600 .
C21 H21C 0.9600 .
C22 N2 1.449(5) .
C22 H22A 0.9600 .
C22 H22B 0.9600 .
C22 H22C 0.9600 .
N1 C12 1.433(12) 3_455
O4 C9 1.273(12) 7_566
O4 Eu1 2.716(7) 7_566
O5 C16 1.263(12) 6_565
O6 C16 1.268(13) 4_556
O8 H8 0.8200 .

loop_
_platon_squeeze_void_nr
_platon_squeeze_void_average_x
_platon_squeeze_void_average_y
_platon_squeeze_void_average_z
_platon_squeeze_void_volume
_platon_squeeze_void_count_electrons
_platon_squeeze_void_content
1 0.000 0.500 -0.017 477 72 ' '
2 0.500 1.000 -0.054 477 72 ' '
